data_2001500
loop_
_publ_author_name
'Pohl, E.'
'Gosink, H. J.'
'Herbst-Irmer, R.'
'Noltemeyer, M.'
'Roesky, H. W.'
'Sheldrick, G. M.'

_publ_section_title
;
 Structures of amino(triphenyl)phosphonium bromide and
 amino(triphenyl)phosphonium hexachloroantimonate
;
_journal_issue 7
_journal_name_full 'Acta Crystallographica Section C'
_journal_page_first 1280
_journal_page_last 1283
_journal_paper_doi 10.1107/S0108270192013180
_journal_volume 49
_journal_year 1993
_chemical_formula_sum 'C18 H17 Cl6 N P Sb'
_chemical_formula_weight 612.75
_chemical_name_systematic
;
Aminotriphenylphosphonium hexachloroantimonate
;
_space_group_IT_number 14
_symmetry_cell_setting monoclinic
_symmetry_space_group_name_Hall '-P 2yn'
_symmetry_space_group_name_H-M 'P 1 21/n 1'
_cell_angle_alpha 90.00
_cell_angle_beta 90.440(10)
_cell_angle_gamma 90.00
_cell_formula_units_Z 8
_cell_length_a 14.3940(10)
_cell_length_b 16.7120(10)
_cell_length_c 20.177(2)
_cell_measurement_reflns_used 34
_cell_measurement_temperature 293.0(10)
_cell_measurement_theta_max 12.5
_cell_measurement_theta_min 10
_cell_volume 4853.5(7)
_computing_cell_refinement 'Stoe DIF4'
_computing_data_collection 'Stoe DIF4'
_computing_data_reduction 'Stoe REDU4'
_computing_molecular_graphics 'SHELXTL-Plus (Sheldrick, 19??)'
_computing_publication_material SHELXL-92
_computing_structure_refinement 'SHELXL-92 (Sheldrick, 1992)'
_computing_structure_solution 'SHELXS-92 (Sheldrick, 1990)'
_diffrn_ambient_temperature 293.0(10)
_diffrn_measurement_device 'Stoe-Siemens AED four-circle-diffractometer'
_diffrn_measurement_method 'Profile data from 2\q/\w scans'
_diffrn_radiation_monochromator graphite
_diffrn_radiation_source 'fine-focus sealed tube'
_diffrn_radiation_type MoK\a
_diffrn_radiation_wavelength 0.71073
_diffrn_reflns_av_R_equivalents 0.0204
_diffrn_reflns_av_sigmaI/netI 0.0248
_diffrn_reflns_limit_h_max 15
_diffrn_reflns_limit_h_min -15
_diffrn_reflns_limit_k_max 17
_diffrn_reflns_limit_k_min -17
_diffrn_reflns_limit_l_max 21
_diffrn_reflns_limit_l_min 0
_diffrn_reflns_number 6622
_diffrn_reflns_theta_max 22.50
_diffrn_reflns_theta_min 3.55
_diffrn_standards_decay_% 0
_diffrn_standards_interval_time 90
_diffrn_standards_number 3
_exptl_absorpt_coefficient_mu 1.868
_exptl_absorpt_correction_T_max 0.233
_exptl_absorpt_correction_T_min 0.283
_exptl_absorpt_correction_type empirical
_exptl_crystal_colour Colourless
_exptl_crystal_density_diffrn 1.677
_exptl_crystal_description Block
_exptl_crystal_F_000 2400
_exptl_crystal_size_max 0.5
_exptl_crystal_size_mid 0.4
_exptl_crystal_size_min 0.3
_refine_diff_density_max 0.428
_refine_diff_density_min -0.348
_refine_ls_extinction_coef 0.00046(4)
_refine_ls_extinction_method SHELXL-92
_refine_ls_goodness_of_fit_all 1.049
_refine_ls_goodness_of_fit_obs 1.079
_refine_ls_hydrogen_treatment
;  Coordinates of H atoms attached to N refined with distance restraints;
   those of C-H H atoms not refined
;
_refine_ls_matrix_type full
_refine_ls_number_parameters 500
_refine_ls_number_reflns 6320
_refine_ls_number_restraints 6
_refine_ls_restrained_S_all 1.048
_refine_ls_restrained_S_obs 1.079
_refine_ls_R_factor_all 0.0392
_refine_ls_R_factor_obs '0.0302 for F > 4\s(F)'
_refine_ls_shift/esd_max -0.003
_refine_ls_shift/esd_mean 0.000
_refine_ls_structure_factor_coef Fsqd
_refine_ls_weighting_scheme
; calc w=1/[s^2^(Fo^2^) + (0.0225P)^2^ + 5.7476P]
 where P=(Fo^2^+2Fc^2^)/3
;
_refine_ls_wR_factor_all 0.0667
_refine_ls_wR_factor_obs '0.0625 for F > 4\s(F)'
_reflns_number_observed 5329
_reflns_number_total 6320
_reflns_observed_criterion I>2\s(I)
_cod_data_source_file sh1034.cif
_cod_data_source_block dada
_cod_depositor_comments
;
The following automatic conversions were performed:
'_symmetry_cell_setting' value 'Monoclinic' changed to 'monoclinic'
according to '/home/saulius/struct/CIF-dictionaries/cif_core.dic'
dictionary named 'cif_core.dic' version 2.4.1 from
2010-06-29.

'_exptl_absorpt_correction_type' value 'Empirical' changed to
'empirical' according to
'/home/saulius/struct/CIF-dictionaries/cif_core.dic' dictionary named
'cif_core.dic' version 2.4.1 from 2010-06-29.

Automatic conversion script
Id: cif_fix_enum 1527 2010-12-29 10:47:43Z saulius 

The following automatic conversions were performed:

'_symmetry_cell_setting' value 'Monoclinic' changed to 'monoclinic'
according to /home/saulius/struct/CIF-dictionaries/cif_core.dic
dictionary named 'cif_core.dic' version 2.4.1 from
2010-06-29.

'_exptl_absorpt_correction_type' value 'Empirical'
changed to 'empirical' according to
/home/saulius/struct/CIF-dictionaries/cif_core.dic dictionary named
'cif_core.dic' version 2.4.1 from 2010-06-29.

Automatic conversion script
Id: cif_fix_values 1715 2011-07-08 13:25:40Z adriana 
;
_cod_original_sg_symbol_H-M P21/n
_cod_original_formula_sum 'C18 H17 Cl6 N1 P1 Sb1'
_cod_database_code 2001500

loop_
_symmetry_equiv_pos_as_xyz
'x, y, z'
'-x+1/2, y+1/2, -z+1/2'
'-x, -y, -z'
'x-1/2, -y-1/2, z-1/2'

loop_
_atom_site_aniso_label
_atom_site_aniso_U_11
_atom_site_aniso_U_22
_atom_site_aniso_U_33
_atom_site_aniso_U_12
_atom_site_aniso_U_13
_atom_site_aniso_U_23
Sb(1) 0.0390(2) 0.0552(2) 0.0519(2) 0.00060(13) -0.00446(13) 0.00617(14)
Cl(11) 0.0398(6) 0.0864(9) 0.0816(8) -0.0051(6) -0.0040(6) -0.0074(7)
Cl(12) 0.0730(8) 0.0742(8) 0.0790(9) -0.0003(7) -0.0136(7) 0.0272(7)
Cl(13) 0.0858(10) 0.0744(9) 0.0827(10) 0.0143(7) -0.0068(7) -0.0176(7)
Cl(14) 0.0687(8) 0.0959(10) 0.0815(9) -0.0005(7) -0.0025(7) 0.0410(8)
Cl(15) 0.0390(6) 0.1044(10) 0.0815(9) 0.0014(6) -0.0002(6) 0.0240(8)
Cl(16) 0.0649(8) 0.0873(9) 0.0791(9) -0.0023(7) -0.0118(7) -0.0211(7)
Sb(2) 0.0406(2) 0.0592(2) 0.0535(2) -0.00186(14) 0.00310(13) 0.00730(14)
Cl(21) 0.0611(7) 0.0771(8) 0.0617(7) 0.0074(6) -0.0089(6) 0.0038(6)
Cl(22) 0.0607(8) 0.0828(9) 0.0730(8) 0.0004(6) 0.0175(6) -0.0118(7)
Cl(23) 0.0569(8) 0.1286(12) 0.0662(8) 0.0081(8) 0.0178(6) 0.0111(8)
Cl(24) 0.0812(10) 0.0576(8) 0.157(2) -0.0169(7) 0.0108(10) 0.0116(9)
Cl(25) 0.0743(9) 0.0755(9) 0.0845(9) -0.0192(7) 0.0079(7) -0.0212(7)
Cl(26) 0.0633(9) 0.1543(15) 0.0868(10) 0.0232(9) -0.0025(7) 0.0462(10)
P(1) 0.0395(6) 0.0477(6) 0.0474(7) -0.0002(5) -0.0009(5) 0.0032(5)
N(1) 0.049(2) 0.079(3) 0.047(2) -0.005(2) -0.002(2) 0.005(2)
C(1) 0.038(2) 0.052(3) 0.055(3) -0.003(2) 0.000(2) 0.002(2)
C(2) 0.059(3) 0.054(3) 0.067(3) -0.002(2) -0.011(2) 0.001(2)
C(3) 0.064(3) 0.069(3) 0.068(3) -0.008(3) -0.007(3) -0.013(3)
C(4) 0.071(3) 0.056(3) 0.088(4) 0.005(3) 0.005(3) -0.015(3)
C(5) 0.085(4) 0.063(3) 0.083(4) 0.025(3) -0.007(3) 0.001(3)
C(6) 0.065(3) 0.059(3) 0.062(3) 0.013(2) -0.014(2) -0.002(2)
C(7) 0.043(2) 0.048(2) 0.048(3) -0.002(2) -0.002(2) -0.001(2)
C(8) 0.050(3) 0.112(4) 0.077(4) 0.004(3) -0.001(3) 0.040(3)
C(9) 0.043(3) 0.136(5) 0.086(4) 0.009(3) 0.001(3) 0.029(4)
C(10) 0.049(3) 0.073(3) 0.097(4) 0.009(3) -0.025(3) 0.001(3)
C(11) 0.070(4) 0.067(3) 0.097(4) -0.006(3) -0.029(3) 0.033(3)
C(12) 0.053(3) 0.070(3) 0.074(3) -0.009(2) -0.006(2) 0.023(3)
C(13) 0.037(2) 0.049(3) 0.054(3) 0.000(2) -0.002(2) 0.005(2)
C(14) 0.061(3) 0.070(3) 0.073(3) -0.013(3) 0.017(3) -0.012(3)
C(15) 0.061(3) 0.094(4) 0.092(4) -0.014(3) 0.027(3) -0.017(3)
C(16) 0.056(3) 0.073(4) 0.106(5) -0.011(3) 0.016(3) 0.008(3)
C(17) 0.067(3) 0.052(3) 0.142(6) -0.009(3) 0.027(4) -0.012(3)
C(18) 0.056(3) 0.054(3) 0.101(4) -0.003(2) 0.024(3) -0.009(3)
P(2) 0.0532(7) 0.0591(7) 0.0492(7) -0.0064(6) 0.0044(6) 0.0020(6)
N(2) 0.063(3) 0.085(3) 0.052(3) -0.004(3) -0.002(2) 0.006(2)
C(19) 0.056(3) 0.063(3) 0.061(3) -0.005(2) 0.010(2) -0.006(2)
C(20) 0.067(4) 0.066(4) 0.176(7) -0.008(3) 0.021(4) -0.006(4)
C(21) 0.088(5) 0.077(5) 0.228(9) 0.009(4) 0.040(6) -0.008(5)
C(22) 0.076(4) 0.110(5) 0.121(5) 0.012(4) 0.020(4) -0.012(4)
C(23) 0.059(4) 0.131(6) 0.086(4) -0.012(4) 0.014(3) -0.034(4)
C(24) 0.064(3) 0.083(4) 0.082(4) -0.013(3) 0.018(3) -0.029(3)
C(25) 0.051(3) 0.060(3) 0.049(3) -0.005(2) 0.006(2) 0.002(2)
C(26) 0.059(3) 0.075(4) 0.078(4) -0.017(3) -0.010(3) 0.016(3)
C(27) 0.065(3) 0.077(4) 0.096(4) -0.017(3) -0.002(3) 0.019(3)
C(28) 0.055(3) 0.096(4) 0.063(3) -0.016(3) 0.005(3) -0.006(3)
C(29) 0.051(3) 0.094(4) 0.062(3) -0.004(3) -0.005(2) 0.005(3)
C(30) 0.064(3) 0.066(3) 0.061(3) -0.004(3) 0.002(3) 0.012(3)
C(31) 0.054(3) 0.057(3) 0.060(3) -0.004(2) -0.004(2) 0.006(2)
C(32) 0.084(4) 0.071(4) 0.062(3) -0.019(3) 0.005(3) 0.005(3)
C(33) 0.078(4) 0.091(5) 0.092(5) -0.022(3) -0.012(3) 0.029(4)
C(34) 0.064(4) 0.068(4) 0.133(6) -0.010(3) -0.029(4) 0.038(4)
C(35) 0.087(4) 0.071(4) 0.124(6) 0.017(3) -0.004(4) -0.001(4)
C(36) 0.073(4) 0.069(4) 0.078(4) 0.010(3) 0.007(3) 0.006(3)

loop_
_atom_site_label
_atom_site_fract_x
_atom_site_fract_y
_atom_site_fract_z
_atom_site_U_iso_or_equiv
_atom_site_thermal_displace_type
_atom_site_calc_flag
_atom_site_refinement_flags
_atom_site_occupancy
_atom_site_disorder_group
_atom_site_type_symbol
Sb(1) 0.12802(2) 0.22996(2) 0.875917(14) 0.0487(2) Uani d . 1 . Sb
Cl(11) -0.03560(7) 0.22566(8) 0.88310(6) 0.0693(6) Uani d . 1 . Cl
Cl(12) 0.11563(9) 0.32889(8) 0.79347(7) 0.0755(8) Uani d . 1 . Cl
Cl(13) 0.12652(10) 0.12931(8) 0.79422(7) 0.0810(10) Uani d . 1 . Cl
Cl(14) 0.13996(9) 0.13084(9) 0.95975(7) 0.0820(8) Uani d . 1 . Cl
Cl(15) 0.29123(8) 0.23702(9) 0.87096(7) 0.0749(6) Uani d . 1 . Cl
Cl(16) 0.12907(9) 0.33025(8) 0.96012(7) 0.0772(8) Uani d . 1 . Cl
Sb(2) 0.37830(2) 0.71300(2) 1.107288(15) 0.0511(2) Uani d . 1 . Sb
Cl(21) 0.27434(8) 0.76906(8) 1.02761(6) 0.0667(7) Uani d . 1 . Cl
Cl(22) 0.48881(8) 0.68884(8) 1.02445(6) 0.0721(8) Uani d . 1 . Cl
Cl(23) 0.26714(9) 0.73870(10) 1.18969(7) 0.0838(8) Uani d . 1 . Cl
Cl(24) 0.31206(10) 0.58640(8) 1.08729(9) 0.0987(10) Uani d . 1 . Cl
Cl(25) 0.44417(9) 0.84172(8) 1.12219(7) 0.0781(9) Uani d . 1 . Cl
Cl(26) 0.48060(10) 0.66181(11) 1.18771(8) 0.1015(9) Uani d . 1 . Cl
P(1) 0.61656(7) 0.87033(6) 0.91920(5) 0.0449(6) Uani d . 1 . P
N(1) 0.6189(3) 0.8766(3) 0.9993(2) 0.058(2) Uani d D 1 . N
H(1A) 0.667(2) 0.869(3) 1.016(2) 0.070 Uiso d D 1 . H
H(1B) 0.579(3) 0.860(3) 1.020(2) 0.070 Uiso d D 1 . H
C(1) 0.6249(3) 0.7706(2) 0.8881(2) 0.048(2) Uani d . 1 . C
C(2) 0.5871(3) 0.7506(3) 0.8269(2) 0.060(3) Uani d . 1 . C
H(2) 0.5549(3) 0.7884(3) 0.8028(2) 0.072 Uiso calc R 1 . H
C(3) 0.5978(3) 0.6745(3) 0.8024(3) 0.067(3) Uani d . 1 . C
H(3) 0.5739(3) 0.6616(3) 0.7614(3) 0.080 Uiso calc R 1 . H
C(4) 0.6437(3) 0.6179(3) 0.8387(3) 0.072(3) Uani d . 1 . C
H(4) 0.6494(3) 0.5667(3) 0.8225(3) 0.086 Uiso calc R 1 . H
C(5) 0.6813(4) 0.6370(3) 0.8989(3) 0.077(4) Uani d . 1 . C
H(5) 0.7126(4) 0.5986(3) 0.9230(3) 0.093 Uiso calc R 1 . H
C(6) 0.6727(3) 0.7134(3) 0.9239(2) 0.062(3) Uani d . 1 . C
H(6) 0.6988(3) 0.7262(3) 0.9642(2) 0.074 Uiso calc R 1 . H
C(7) 0.5092(3) 0.9133(2) 0.8914(2) 0.046(2) Uani d . 1 . C
C(8) 0.4275(3) 0.8903(4) 0.9209(3) 0.080(3) Uani d . 1 . C
H(8) 0.4285(3) 0.8531(4) 0.9546(3) 0.096 Uiso calc R 1 . H
C(9) 0.3446(3) 0.9227(4) 0.9002(3) 0.088(3) Uani d . 1 . C
H(9) 0.2901(3) 0.9071(4) 0.9199(3) 0.106 Uiso calc R 1 . H
C(10) 0.3427(3) 0.9782(3) 0.8502(3) 0.073(3) Uani d . 1 . C
H(10) 0.2872(3) 1.0006(3) 0.8370(3) 0.088 Uiso calc R 1 . H
C(11) 0.4228(4) 1.0002(3) 0.8202(3) 0.078(4) Uani d . 1 . C
H(11) 0.4215(4) 1.0366(3) 0.7860(3) 0.094 Uiso calc R 1 . H
C(12) 0.5064(3) 0.9677(3) 0.8411(2) 0.066(3) Uani d . 1 . C
H(12) 0.5607(3) 0.9829(3) 0.8208(2) 0.079 Uiso calc R 1 . H
C(13) 0.7141(3) 0.9265(2) 0.8899(2) 0.047(2) Uani d . 1 . C
C(14) 0.7715(3) 0.8962(3) 0.8421(2) 0.068(3) Uani d . 1 . C
H(14) 0.7605(3) 0.8465(3) 0.8242(2) 0.082 Uiso calc R 1 . H
C(15) 0.8468(4) 0.9420(3) 0.8212(3) 0.082(3) Uani d . 1 . C
H(15) 0.8852(4) 0.9225(3) 0.7887(3) 0.099 Uiso calc R 1 . H
C(16) 0.8640(3) 1.0138(3) 0.8477(3) 0.078(3) Uani d . 1 . C
H(16) 0.9150(3) 1.0425(3) 0.8343(3) 0.094 Uiso calc R 1 . H
C(17) 0.8067(4) 1.0447(3) 0.8944(3) 0.087(3) Uani d . 1 . C
H(17) 0.8180(4) 1.0948(3) 0.9116(3) 0.104 Uiso calc R 1 . H
C(18) 0.7322(3) 1.0013(3) 0.9159(3) 0.070(3) Uani d . 1 . C
H(18) 0.6939(3) 1.0222(3) 0.9479(3) 0.084 Uiso calc R 1 . H
P(2) 0.11079(8) 0.64211(7) 0.90609(6) 0.0538(7) Uani d . 1 . P
N(2) 0.0990(3) 0.6280(3) 0.9858(2) 0.067(3) Uani d D 1 . N
H(2A) 0.052(2) 0.644(3) 0.999(3) 0.080 Uiso d D 1 . H
H(2B) 0.142(3) 0.636(3) 1.008(2) 0.080 Uiso d D 1 . H
C(19) 0.2189(3) 0.5963(3) 0.8852(2) 0.060(3) Uani d . 1 . C
C(20) 0.2238(4) 0.5163(3) 0.8711(4) 0.103(4) Uani d . 1 . C
H(20) 0.1701(4) 0.4868(3) 0.8665(4) 0.123 Uiso calc R 1 . H
C(21) 0.3096(5) 0.4795(4) 0.8636(4) 0.131(5) Uani d . 1 . C
H(21) 0.3125(5) 0.4256(4) 0.8545(4) 0.157 Uiso calc R 1 . H
C(22) 0.3884(4) 0.5219(4) 0.8697(3) 0.102(4) Uani d . 1 . C
H(22) 0.4449(4) 0.4967(4) 0.8661(3) 0.123 Uiso calc R 1 . H
C(23) 0.3849(4) 0.6014(4) 0.8811(3) 0.092(4) Uani d . 1 . C
H(23) 0.4391(4) 0.6305(4) 0.8841(3) 0.111 Uiso calc R 1 . H
C(24) 0.3000(3) 0.6392(3) 0.8883(3) 0.076(3) Uani d . 1 . C
H(24) 0.2979(3) 0.6936(3) 0.8951(3) 0.091 Uiso calc R 1 . H
C(25) 0.0127(3) 0.5938(3) 0.8680(2) 0.053(3) Uani d . 1 . C
C(26) -0.0112(3) 0.5176(3) 0.8886(3) 0.071(3) Uani d . 1 . C
H(26) 0.0220(3) 0.4934(3) 0.9223(3) 0.085 Uiso calc R 1 . H
C(27) -0.0847(4) 0.4775(3) 0.8590(3) 0.079(3) Uani d . 1 . C
H(27) -0.0995(4) 0.4262(3) 0.8717(3) 0.095 Uiso calc R 1 . H
C(28) -0.1351(3) 0.5154(3) 0.8105(3) 0.071(3) Uani d . 1 . C
H(28) -0.1847(3) 0.4894(3) 0.7912(3) 0.085 Uiso calc R 1 . H
C(29) -0.1135(3) 0.5907(3) 0.7904(2) 0.069(3) Uani d . 1 . C
H(29) -0.1484(3) 0.6153(3) 0.7578(2) 0.083 Uiso calc R 1 . H
C(30) -0.0391(3) 0.6301(3) 0.8188(2) 0.064(3) Uani d . 1 . C
H(30) -0.0239(3) 0.6809(3) 0.8049(2) 0.076 Uiso calc R 1 . H
C(31) 0.1113(3) 0.7453(3) 0.8817(2) 0.057(3) Uani d . 1 . C
C(32) 0.1497(4) 0.7689(3) 0.8222(2) 0.072(4) Uani d . 1 . C
H(32) 0.1769(4) 0.7318(3) 0.7948(2) 0.087 Uiso calc R 1 . H
C(33) 0.1470(4) 0.8478(4) 0.8043(3) 0.087(4) Uani d . 1 . C
H(33) 0.1734(4) 0.8639(4) 0.7651(3) 0.105 Uiso calc R 1 . H
C(34) 0.1054(4) 0.9028(4) 0.8443(4) 0.089(4) Uani d . 1 . C
H(34) 0.1022(4) 0.9556(4) 0.8314(4) 0.106 Uiso calc R 1 . H
C(35) 0.0684(4) 0.8793(4) 0.9038(4) 0.094(4) Uani d . 1 . C
H(35) 0.0416(4) 0.9167(4) 0.9311(4) 0.113 Uiso calc R 1 . H
C(36) 0.0711(4) 0.8010(3) 0.9227(3) 0.073(4) Uani d . 1 . C
H(36) 0.0462(4) 0.7855(3) 0.9626(3) 0.088 Uiso calc R 1 . H

loop_
_atom_type_symbol
_atom_type_description
_atom_type_scat_dispersion_real
_atom_type_scat_dispersion_imag
_atom_type_scat_source
C C 0.0033 0.0016 'International Tables Vol C Tables 4.2.6.8 and 6.1.1.4'
H H 0.0000 0.0000 'International Tables Vol C Tables 4.2.6.8 and 6.1.1.4'
Cl Cl 0.1484 0.1585 'International Tables Vol C Tables 4.2.6.8 and 6.1.1.4'
N N 0.0061 0.0033 'International Tables Vol C Tables 4.2.6.8 and 6.1.1.4'
P P 0.1023 0.0942 'International Tables Vol C Tables 4.2.6.8 and 6.1.1.4'
Sb Sb -0.5866 1.5461 'International Tables Vol C Tables 4.2.6.8 and 6.1.1.4'

loop_
_geom_angle_atom_site_label_1
_geom_angle_atom_site_label_2
_geom_angle_atom_site_label_3
_geom_angle_site_symmetry_1
_geom_angle_site_symmetry_3
_geom_angle
_geom_angle_publ_flag
Cl(12) Sb(1) Cl(15) . . 90.29(5) ?
Cl(12) Sb(1) Cl(13) . . 90.39(5) ?
Cl(15) Sb(1) Cl(13) . . 90.56(5) ?
Cl(12) Sb(1) Cl(11) . . 89.69(5) ?
Cl(15) Sb(1) Cl(11) . . 178.43(5) ?
Cl(13) Sb(1) Cl(11) . . 91.00(5) ?
Cl(12) Sb(1) Cl(14) . . 179.53(5) ?
Cl(15) Sb(1) Cl(14) . . 89.91(5) ?
Cl(13) Sb(1) Cl(14) . . 90.03(5) ?
Cl(11) Sb(1) Cl(14) . . 90.10(5) ?
Cl(12) Sb(1) Cl(16) . . 90.57(5) ?
Cl(15) Sb(1) Cl(16) . . 89.67(5) ?
Cl(13) Sb(1) Cl(16) . . 179.02(5) ?
Cl(11) Sb(1) Cl(16) . . 88.77(5) ?
Cl(14) Sb(1) Cl(16) . . 89.01(5) ?
Cl(26) Sb(2) Cl(22) . . 90.26(5) ?
Cl(26) Sb(2) Cl(24) . . 92.41(6) ?
Cl(22) Sb(2) Cl(24) . . 89.96(5) ?
Cl(26) Sb(2) Cl(23) . . 90.25(5) ?
Cl(22) Sb(2) Cl(23) . . 179.31(5) ?
Cl(24) Sb(2) Cl(23) . . 90.48(6) ?
Cl(26) Sb(2) Cl(25) . . 89.70(6) ?
Cl(22) Sb(2) Cl(25) . . 88.50(5) ?
Cl(24) Sb(2) Cl(25) . . 177.39(6) ?
Cl(23) Sb(2) Cl(25) . . 91.04(5) ?
Cl(26) Sb(2) Cl(21) . . 178.09(6) ?
Cl(22) Sb(2) Cl(21) . . 90.73(5) ?
Cl(24) Sb(2) Cl(21) . . 89.22(5) ?
Cl(23) Sb(2) Cl(21) . . 88.74(5) ?
Cl(25) Sb(2) Cl(21) . . 88.69(5) ?
N(1) P(1) C(1) . . 114.2(2) yes
N(1) P(1) C(7) . . 107.4(2) yes
C(1) P(1) C(7) . . 109.0(2) yes
N(1) P(1) C(13) . . 106.5(2) yes
C(1) P(1) C(13) . . 108.6(2) yes
C(7) P(1) C(13) . . 111.3(2) yes
P(1) N(1) H(1A) . . 116.(4) yes
P(1) N(1) H(1B) . . 121.(4) yes
H(1A) N(1) H(1B) . . 111.(5) yes
C(6) C(1) C(2) . . 119.4(4) ?
C(6) C(1) P(1) . . 119.9(3) ?
C(2) C(1) P(1) . . 120.6(3) ?
C(3) C(2) C(1) . . 119.9(4) ?
C(4) C(3) C(2) . . 120.3(5) ?
C(3) C(4) C(5) . . 120.3(5) ?
C(4) C(5) C(6) . . 120.3(5) ?
C(1) C(6) C(5) . . 119.9(4) ?
C(12) C(7) C(8) . . 119.2(4) ?
C(12) C(7) P(1) . . 121.4(3) ?
C(8) C(7) P(1) . . 119.4(3) ?
C(9) C(8) C(7) . . 120.1(5) ?
C(10) C(9) C(8) . . 120.3(5) ?
C(11) C(10) C(9) . . 119.9(5) ?
C(10) C(11) C(12) . . 119.9(5) ?
C(7) C(12) C(11) . . 120.6(4) ?
C(14) C(13) C(18) . . 119.3(4) ?
C(14) C(13) P(1) . . 121.0(3) ?
C(18) C(13) P(1) . . 119.7(3) ?
C(13) C(14) C(15) . . 119.0(5) ?
C(16) C(15) C(14) . . 120.8(5) ?
C(15) C(16) C(1)7 . . 120.6(5) ?
C(16) C(1)7 C(18) . . 120.0(5) ?
C(1)7 C(18) C(13) . . 120.4(5) ?
N(2) P(2) C(19) . . 105.5(2) yes
N(2) P(2) C(31) . . 114.1(2) yes
C(19) P(2) C(31) . . 110.0(2) yes
N(2) P(2) C(25) . . 105.6(2) yes
C(19) P(2) C(25) . . 113.0(2) yes
C(31) P(2) C(25) . . 108.7(2) yes
P(2) N(2) H(2A) . . 113.(4) yes
P(2) N(2) H(2B) . . 117.(4) yes
H(2A) N(2) H(2B) . . 116.(6) yes
C(20) C(19) C(24) . . 118.4(5) ?
C(20) C(19) P(2) . . 120.9(4) ?
C(24) C(19) P(2) . . 120.5(4) ?
C(19) C(20) C(21) . . 120.1(6) ?
C(22) C(21) C(20) . . 120.5(6) ?
C(21) C(22) C(23) . . 120.3(6) ?
C(22) C(23) C(24) . . 120.0(6) ?
C(19) C(24) C(2) . . 120.6(5) ?
C(30) C(25) C(26) . . 119.2(4) ?
C(30) C(25) P(2) . . 122.0(4) ?
C(26) C(25) P(2) . . 118.8(4) ?
C(27) C(26) C(25) . . 120.4(5) ?
C(28) C(27) C(26) . . 118.9(5) ?
C(29) C(28) C(27) . . 121.4(5) ?
C(28) C(29) C(30) . . 119.8(5) ?
C(25) C(30) C(29) . . 120.2(5) ?
C(36) C(31) C(32) . . 120.2(5) ?
C(36) C(31) P(2) . . 118.8(4) ?
C(32) C(31) P(2) . . 121.0(4) ?
C(33) C(32) C(31) . . 119.6(5) ?
C(34) C(33) C(32) . . 120.3(6) ?
C(33) C(34) C(35) . . 119.9(6) ?
C(36) C(35) C(34) . . 120.6(6) ?
C(35) C(36) C(31) . . 119.4(5) ?

loop_
_geom_bond_atom_site_label_1
_geom_bond_atom_site_label_2
_geom_bond_site_symmetry_2
_geom_bond_distance
_geom_bond_publ_flag
Sb(1) Cl(12) . 2.3513(12) ?
Sb(1) Cl(15) . 2.3551(12) ?
Sb(1) Cl(13) . 2.3552(14) ?
Sb(1) Cl(11) . 2.3618(12) ?
Sb(1) Cl(14) . 2.3728(13) ?
Sb(1) Cl(16) . 2.3864(14) ?
Sb(2) Cl(26) . 2.3444(14) ?
Sb(2) Cl(22) . 2.3510(12) ?
Sb(2) Cl(24) . 2.3542(14) ?
Sb(2) Cl(23) . 2.3558(13) ?
Sb(2) Cl(25) . 2.3690(13) ?
Sb(2) Cl(21) . 2.3801(12) ?
P(1) N(1) . 1.619(4) yes
P(1) C(1) . 1.786(4) yes
P(1) C(7) . 1.790(4) yes
P(1) C(13) . 1.793(4) yes
N(1) H(1A) . 0.77(2) yes
N(1) H(1B) . 0.77(2) yes
C(1) C(6) . 1.378(6) ?
C(1) C(2) . 1.386(6) ?
C(2) C(3) . 1.375(6) ?
C(3) C(4) . 1.364(7) ?
C(4) C(5) . 1.364(7) ?
C(5) C(6) . 1.378(6) ?
C(7) C(12) . 1.363(6) ?
C(7) C(8) . 1.377(6) ?
C(8) C(9) . 1.373(6) ?
C(9) C(10) . 1.370(7) ?
C(10) C(11) . 1.357(7) ?
C(11) C(12) . 1.383(6) ?
C(13) C(14) . 1.371(6) ?
C(13) C(18) . 1.379(6) ?
C(14) C(15) . 1.396(6) ?
C(15) C(16) . 1.336(7) ?
C(16) C(17) . 1.359(7) ?
C(17) C(18) . 1.368(6) ?
P(2) N(2) . 1.636(4) yes
P(2) C(19) . 1.788(5) yes
P(2) C(31) . 1.794(5) yes
P(2) C(25) . 1.794(4) yes
N(2) H(2A) . 0.77(2) yes
N(2) H(2B) . 0.77(2) yes
C(19) C(20) . 1.369(7) ?
C(19) C(24) . 1.370(6) ?
C(20) C(21) . 1.390(8) ?
C(21) C(22) . 1.342(8) ?
C(22) C(23) . 1.348(8) ?
C(23) C(24) . 1.385(7) ?
C(25) C(30) . 1.377(6) ?
C(25) C(26) . 1.385(6) ?
C(26) C(27) . 1.384(7) ?
C(27) C(28) . 1.369(7) ?
C(28) C(29) . 1.360(7) ?
C(29) C(30) . 1.379(6) ?
C(31) C(36) . 1.376(6) ?
C(31) C(32) . 1.383(6) ?
C(32) C(33) . 1.367(7) ?
C(33) C(34) . 1.365(8) ?
C(34) C(35) . 1.375(8) ?
C(35) C(36) . 1.364(7) ?
